data_7014369
loop_
_publ_author_name
'Zheng, Ai-Xia'
'Ren, Zhi-Gang'
'Li, Ling-Ling'
'Shang, Hai'
'Li, Hong-Xi'
'Lang, Jian-Ping'

_publ_section_title
;
 Reactions of a gold(I) thiolate complex [Au(Tab)(2)](2)(PF(6))(2) (Tab
 = 4-(trimethylammonio)benzenethiolate) with diphosphine ligands.
;
_journal_issue 3
_journal_name_full 'Dalton transactions (Cambridge, England : 2003)'
_journal_page_first 589
_journal_page_last 596
_journal_paper_doi 10.1039/c0dt00620c
_journal_volume 40
_journal_year 2011
_chemical_formula_moiety 'C64 H80 Au4 N4 P2 S4, C5 H11 N2 O2, 2(C3 H7 N O), 4(F6 P)'
_chemical_formula_sum 'C75 H105 Au4 F24 N8 O4 P6 S4'
_chemical_formula_weight 2740.60
_chemical_name_systematic
;
?
;
_space_group_IT_number 14
_symmetry_cell_setting monoclinic
_symmetry_space_group_name_Hall '-P 2ybc'
_symmetry_space_group_name_H-M 'P 1 21/c 1'
_atom_sites_solution_hydrogens geom
_atom_sites_solution_primary direct
_atom_sites_solution_secondary difmap
_cell_angle_alpha 90.00
_cell_angle_beta 100.35(3)
_cell_angle_gamma 90.00
_cell_formula_units_Z 2
_cell_length_a 14.778(3)
_cell_length_b 37.260(8)
_cell_length_c 8.9963(18)
_cell_measurement_reflns_used 9973
_cell_measurement_temperature 223(2)
_cell_measurement_theta_max 27.4971
_cell_measurement_theta_min 3.0083
_cell_volume 4873.0(18)
_computing_cell_refinement 'CrystalClear, Ver. 1.30 (Rigaku/MSC, 2001)'
_computing_data_collection 'CrystalClear, Ver. 1.30 (Rigaku/MSC, 2001)'
_computing_data_reduction 'CrystalStructure, Ver. 3.60 (Rigaku/MSC, 2004)'
_computing_molecular_graphics 'ORTEPII (Johnson, 1976)'
_computing_publication_material SHELXL97
_computing_structure_refinement 'SHELXL-97 (Sheldrick, 1997)'
_computing_structure_solution 'SHELXS-97 (Sheldrick, 1990)'
_diffrn_ambient_temperature 223(2)
_diffrn_measured_fraction_theta_full 0.980
_diffrn_measured_fraction_theta_max 0.980
_diffrn_measurement_device_type 'Rigaku MercuryCCD area detector'
_diffrn_measurement_method \w
_diffrn_radiation_monochromator graphite
_diffrn_radiation_source 'fine-focus sealed tube'
_diffrn_radiation_type MoK\a
_diffrn_radiation_wavelength 0.71073
_diffrn_reflns_av_R_equivalents 0.0572
_diffrn_reflns_av_sigmaI/netI 0.1023
_diffrn_reflns_limit_h_max 17
_diffrn_reflns_limit_h_min -16
_diffrn_reflns_limit_k_max 44
_diffrn_reflns_limit_k_min -34
_diffrn_reflns_limit_l_max 6
_diffrn_reflns_limit_l_min -10
_diffrn_reflns_number 16366
_diffrn_reflns_theta_full 25.00
_diffrn_reflns_theta_max 25.00
_diffrn_reflns_theta_min 3.01
_diffrn_standards_decay_% 0
_diffrn_standards_interval_count 0
_diffrn_standards_interval_time 0
_diffrn_standards_number 0
_exptl_absorpt_coefficient_mu 6.281
_exptl_absorpt_correction_T_max 0.5723
_exptl_absorpt_correction_T_min 0.1988
_exptl_absorpt_correction_type multi-scan
_exptl_absorpt_process_details 'Jacobson, R. (1998) Private communication to Rigaku Company, Tokyo, Japan.'
_exptl_crystal_colour Colorless
_exptl_crystal_density_diffrn 1.868
_exptl_crystal_density_method 'not measured'
_exptl_crystal_description Prism
_exptl_crystal_F_000 2658
_exptl_crystal_size_max 0.38
_exptl_crystal_size_mid 0.12
_exptl_crystal_size_min 0.10
_refine_diff_density_max 1.120
_refine_diff_density_min -1.026
_refine_diff_density_rms 0.164
_refine_ls_extinction_method none
_refine_ls_goodness_of_fit_ref 1.173
_refine_ls_hydrogen_treatment constr
_refine_ls_matrix_type full
_refine_ls_number_parameters 563
_refine_ls_number_reflns 8421
_refine_ls_number_restraints 67
_refine_ls_restrained_S_all 1.171
_refine_ls_R_factor_all 0.1086
_refine_ls_R_factor_gt 0.0795
_refine_ls_shift/su_max 0.041
_refine_ls_shift/su_mean 0.002
_refine_ls_structure_factor_coef Fsqd
_refine_ls_weighting_details 'calc w=1/[\s^2^(Fo^2^)+(0.0380P)^2^+18.4985P] where P=(Fo^2^+2Fc^2^)/3'
_refine_ls_weighting_scheme calc
_refine_ls_wR_factor_gt 0.1395
_refine_ls_wR_factor_ref 0.1545
_reflns_number_gt 6452
_reflns_number_total 8421
_reflns_threshold_expression >2sigma(I)
_cod_data_source_file C0DT00620C.TXT
_cod_data_source_block 3^.^4DMF
_cod_depositor_comments
;
The following automatic conversions were performed:
'_exptl_absorpt_correction_type' value 'Multi-scan' changed to
'multi-scan' according to
'/home/saulius/struct/CIF-dictionaries/cif_core.dic' dictionary named
'cif_core.dic' version 2.4.1 from 2010-06-29.

Automatic conversion script
Id: cif_fix_enum 1555 2011-01-17 13:19:09Z saulius 
;
_cod_original_cell_volume 4873.0(17)
_cod_original_sg_symbol_H-M 'P 21/c'
_cod_database_code 7014369

loop_
_symmetry_equiv_pos_as_xyz
'x, y, z'
'-x, y+1/2, -z+1/2'
'-x, -y, -z'
'x, -y-1/2, z-1/2'

loop_
_atom_site_label
_atom_site_type_symbol
_atom_site_fract_x
_atom_site_fract_y
_atom_site_fract_z
_atom_site_U_iso_or_equiv
_atom_site_adp_type
_atom_site_occupancy
_atom_site_symmetry_multiplicity
_atom_site_calc_flag
_atom_site_refinement_flags
_atom_site_disorder_assembly
_atom_site_disorder_group
Au1 Au 0.45757(4) 0.452642(15) 0.00189(6) 0.04407(17) Uani 1 1 d . . .
Au2 Au 0.65122(4) 0.481674(14) 0.12801(6) 0.04216(16) Uani 1 1 d . . .
N1 N 0.1592(10) 0.3039(3) 0.0429(16) 0.065(4) Uani 1 1 d . . .
N2 N 0.7409(13) 0.3025(4) -0.085(2) 0.089(6) Uani 1 1 d . . .
N3 N 0.5460(15) 0.1548(7) -0.237(3) 0.146(8) Uani 1 1 d U . .
N4 N 1.0148(15) 0.4281(7) 0.082(3) 0.159(14) Uani 1 1 d D . .
P1 P 0.7042(2) 0.50206(10) 0.3656(4) 0.0393(8) Uani 1 1 d . . .
P2 P 0.3686(4) 0.1858(2) 0.0971(7) 0.0901(18) Uani 1 1 d . . .
P3 P -0.0502(4) 0.19300(13) -0.0229(6) 0.0688(13) Uani 1 1 d . . .
F1 F 0.0543(9) 0.1922(5) -0.0001(18) 0.174(7) Uani 1 1 d . . .
F2 F -0.1543(9) 0.1977(5) -0.0375(18) 0.161(7) Uani 1 1 d . . .
F3 F -0.0397(11) 0.2233(3) 0.1020(16) 0.144(6) Uani 1 1 d . . .
F4 F -0.0623(16) 0.1628(3) -0.1391(15) 0.198(9) Uani 1 1 d . . .
F5 F -0.0496(9) 0.2209(3) -0.1532(15) 0.121(5) Uani 1 1 d . . .
F6 F -0.0494(9) 0.1649(3) 0.1116(12) 0.104(4) Uani 1 1 d . . .
F7 F 0.3923(16) 0.2243(6) 0.129(4) 0.283(14) Uani 1 1 d . . .
F8 F 0.2728(11) 0.1911(6) 0.138(2) 0.216(10) Uani 1 1 d . . .
F9 F 0.4056(13) 0.1708(9) 0.2510(19) 0.275(15) Uani 1 1 d . . .
F10 F 0.4660(11) 0.1826(6) 0.0568(19) 0.206(10) Uani 1 1 d . . .
F11 F 0.3283(11) 0.1999(6) -0.0585(16) 0.190(8) Uani 1 1 d . . .
F12 F 0.3480(19) 0.1479(5) 0.049(4) 0.305(15) Uani 1 1 d . . .
O1 O 0.6419(17) 0.1978(7) -0.209(4) 0.276(16) Uani 1 1 d U . .
O2 O 0.9683(11) 0.3708(5) 0.008(2) 0.118(6) Uani 1 1 d . . .
C1 C 0.7530(9) 0.4669(4) 0.4963(15) 0.039(3) Uani 1 1 d . . .
C2 C 0.7681(10) 0.4334(4) 0.4414(19) 0.056(4) Uani 1 1 d . . .
H2A H 0.7544 0.4285 0.3373 0.067 Uiso 1 1 calc R . .
C3 C 0.8050(11) 0.4064(5) 0.547(2) 0.072(5) Uani 1 1 d . . .
H3A H 0.8140 0.3830 0.5129 0.087 Uiso 1 1 calc R . .
C4 C 0.8274(11) 0.4139(5) 0.698(2) 0.074(6) Uani 1 1 d . . .
H4A H 0.8532 0.3960 0.7660 0.089 Uiso 1 1 calc R . .
C5 C 0.8125(11) 0.4469(5) 0.7475(19) 0.065(5) Uani 1 1 d . . .
H5A H 0.8273 0.4517 0.8516 0.078 Uiso 1 1 calc R . .
C6 C 0.7762(10) 0.4738(4) 0.6507(17) 0.056(4) Uani 1 1 d . . .
H6A H 0.7670 0.4968 0.6884 0.067 Uiso 1 1 calc R . .
C7 C 0.7936(9) 0.5359(4) 0.3789(16) 0.044(3) Uani 1 1 d U . .
C8 C 0.7767(12) 0.5722(4) 0.4000(16) 0.057(4) Uani 1 1 d U . .
H8A H 0.7169 0.5795 0.4077 0.068 Uiso 1 1 calc R . .
C9 C 0.8451(11) 0.5974(4) 0.4097(19) 0.063(5) Uani 1 1 d . . .
H9A H 0.8321 0.6218 0.4218 0.075 Uiso 1 1 calc R . .
C10 C 0.9326(13) 0.5865(5) 0.402(2) 0.085(6) Uani 1 1 d . . .
H10A H 0.9796 0.6037 0.4054 0.102 Uiso 1 1 calc R . .
C11 C 0.9519(12) 0.5510(5) 0.388(3) 0.108(8) Uani 1 1 d U . .
H11A H 1.0127 0.5438 0.3866 0.129 Uiso 1 1 calc R . .
C12 C 0.8836(10) 0.5257(5) 0.376(2) 0.089(6) Uani 1 1 d U . .
H12A H 0.8978 0.5013 0.3664 0.106 Uiso 1 1 calc R . .
C13 C 0.6112(8) 0.5206(4) 0.4486(14) 0.040(3) Uani 1 1 d . . .
H13A H 0.6362 0.5304 0.5486 0.048 Uiso 1 1 calc R . .
H13B H 0.5822 0.5404 0.3852 0.048 Uiso 1 1 calc R . .
C14 C 0.5401(8) 0.4928(4) 0.4635(15) 0.042(3) Uani 1 1 d . . .
H14A H 0.5698 0.4729 0.5248 0.050 Uiso 1 1 calc R . .
H14B H 0.5149 0.4833 0.3629 0.050 Uiso 1 1 calc R . .
C15 C 0.2856(10) 0.4081(4) 0.0979(16) 0.049(4) Uani 1 1 d . . .
C16 C 0.2897(11) 0.3877(4) -0.0279(17) 0.059(4) Uani 1 1 d . A .
H16A H 0.3208 0.3966 -0.1026 0.071 Uiso 1 1 calc R . .
C17 C 0.2478(11) 0.3536(4) -0.0467(18) 0.061(4) Uani 1 1 d . . .
H17A H 0.2499 0.3401 -0.1341 0.073 Uiso 1 1 calc R A .
C18 C 0.2039(10) 0.3404(4) 0.0636(17) 0.048(4) Uani 1 1 d . A .
C19 C 0.2018(11) 0.3610(4) 0.1904(18) 0.062(4) Uani 1 1 d . . .
H19A H 0.1717 0.3522 0.2666 0.074 Uiso 1 1 calc R A .
C20 C 0.2436(11) 0.3943(4) 0.2067(15) 0.054(4) Uani 1 1 d . A .
H20A H 0.2428 0.4077 0.2952 0.064 Uiso 1 1 calc R . .
C21 C 0.2361(18) 0.2768(7) 0.064(3) 0.052(8) Uiso 0.60(4) 1 d PU A 1
H21A H 0.2604 0.2739 0.1705 0.078 Uiso 0.60(4) 1 calc PR A 1
H21B H 0.2846 0.2850 0.0123 0.078 Uiso 0.60(4) 1 calc PR A 1
H21C H 0.2129 0.2539 0.0213 0.078 Uiso 0.60(4) 1 calc PR A 1
C22 C 0.094(2) 0.2986(8) 0.159(3) 0.057(8) Uiso 0.60(4) 1 d PU A 1
H22A H 0.0571 0.3201 0.1622 0.086 Uiso 0.60(4) 1 calc PR A 1
H22B H 0.1300 0.2941 0.2584 0.086 Uiso 0.60(4) 1 calc PR A 1
H22C H 0.0535 0.2783 0.1289 0.086 Uiso 0.60(4) 1 calc PR A 1
C23 C 0.107(3) 0.3003(11) -0.109(4) 0.070(11) Uiso 0.60(4) 1 d PU A 1
H23A H 0.0545 0.3161 -0.1222 0.105 Uiso 0.60(4) 1 calc PR A 1
H23B H 0.0868 0.2756 -0.1263 0.105 Uiso 0.60(4) 1 calc PR A 1
H23C H 0.1462 0.3066 -0.1815 0.105 Uiso 0.60(4) 1 calc PR A 1
C21A C 0.221(5) 0.2765(19) -0.022(10) 0.14(3) Uiso 0.40(4) 1 d PU A 2
H21D H 0.2509 0.2883 -0.0962 0.216 Uiso 0.40(4) 1 calc PR A 2
H21E H 0.1834 0.2568 -0.0694 0.216 Uiso 0.40(4) 1 calc PR A 2
H21F H 0.2672 0.2672 0.0593 0.216 Uiso 0.40(4) 1 calc PR A 2
C22A C 0.137(4) 0.2898(14) 0.177(5) 0.074(15) Uiso 0.40(4) 1 d PU A 2
H22D H 0.0927 0.3054 0.2128 0.111 Uiso 0.40(4) 1 calc PR A 2
H22E H 0.1923 0.2883 0.2539 0.111 Uiso 0.40(4) 1 calc PR A 2
H22F H 0.1108 0.2660 0.1583 0.111 Uiso 0.40(4) 1 calc PR A 2
C23A C 0.080(4) 0.3057(17) -0.085(7) 0.078(17) Uiso 0.40(4) 1 d PU A 2
H23D H 0.0357 0.3233 -0.0623 0.117 Uiso 0.40(4) 1 calc PR A 2
H23E H 0.0504 0.2824 -0.0996 0.117 Uiso 0.40(4) 1 calc PR A 2
H23F H 0.1013 0.3127 -0.1765 0.117 Uiso 0.40(4) 1 calc PR A 2
C24 C 0.6299(8) 0.4092(3) -0.0906(14) 0.033(3) Uani 1 1 d . . .
C25 C 0.7058(11) 0.3990(4) 0.0116(18) 0.063(5) Uani 1 1 d . A .
H25A H 0.7365 0.4158 0.0809 0.076 Uiso 1 1 calc R . .
C26 C 0.7373(13) 0.3639(5) 0.0127(19) 0.080(6) Uani 1 1 d . . .
H26A H 0.7882 0.3572 0.0858 0.096 Uiso 1 1 calc R A .
C27 C 0.6983(12) 0.3394(4) -0.086(2) 0.062(4) Uani 1 1 d U A .
C28 C 0.6262(14) 0.3498(4) -0.192(3) 0.107(8) Uani 1 1 d U . .
H28A H 0.5991 0.3332 -0.2647 0.129 Uiso 1 1 calc R A .
C29 C 0.5917(12) 0.3840(5) -0.195(2) 0.083(6) Uani 1 1 d . A .
H29A H 0.5413 0.3903 -0.2701 0.099 Uiso 1 1 calc R . .
C30 C 0.784(3) 0.2892(12) 0.050(5) 0.112(16) Uiso 0.60(4) 1 d P A 1
H30A H 0.7419 0.2899 0.1213 0.168 Uiso 0.60(4) 1 calc PR A 1
H30B H 0.8376 0.3037 0.0878 0.168 Uiso 0.60(4) 1 calc PR A 1
H30C H 0.8025 0.2646 0.0370 0.168 Uiso 0.60(4) 1 calc PR A 1
C31 C 0.812(3) 0.3041(11) -0.200(4) 0.103(14) Uiso 0.60(4) 1 d P A 1
H31A H 0.8554 0.3235 -0.1711 0.154 Uiso 0.60(4) 1 calc PR A 1
H31B H 0.7787 0.3082 -0.3017 0.154 Uiso 0.60(4) 1 calc PR A 1
H31C H 0.8450 0.2815 -0.1969 0.154 Uiso 0.60(4) 1 calc PR A 1
C32 C 0.682(3) 0.2784(13) -0.152(6) 0.126(17) Uiso 0.60(4) 1 d P A 1
H32A H 0.6354 0.2740 -0.0912 0.188 Uiso 0.60(4) 1 calc PR A 1
H32B H 0.7144 0.2562 -0.1640 0.188 Uiso 0.60(4) 1 calc PR A 1
H32C H 0.6532 0.2872 -0.2509 0.188 Uiso 0.60(4) 1 calc PR A 1
C30A C 0.826(4) 0.2981(14) 0.034(6) 0.074(15) Uiso 0.40(4) 1 d P A 2
H30D H 0.8088 0.2964 0.1324 0.111 Uiso 0.40(4) 1 calc PR A 2
H30E H 0.8661 0.3187 0.0314 0.111 Uiso 0.40(4) 1 calc PR A 2
H30F H 0.8583 0.2764 0.0137 0.111 Uiso 0.40(4) 1 calc PR A 2
C31A C 0.753(4) 0.2915(14) -0.229(5) 0.079(17) Uiso 0.40(4) 1 d P A 2
H31D H 0.7022 0.2765 -0.2741 0.119 Uiso 0.40(4) 1 calc PR A 2
H31E H 0.8102 0.2780 -0.2200 0.119 Uiso 0.40(4) 1 calc PR A 2
H31F H 0.7566 0.3124 -0.2917 0.119 Uiso 0.40(4) 1 calc PR A 2
C32A C 0.656(3) 0.2761(14) -0.063(6) 0.079(16) Uiso 0.40(4) 1 d P A 2
H32D H 0.6325 0.2832 0.0273 0.118 Uiso 0.40(4) 1 calc PR A 2
H32E H 0.6771 0.2515 -0.0519 0.118 Uiso 0.40(4) 1 calc PR A 2
H32F H 0.6066 0.2780 -0.1500 0.118 Uiso 0.40(4) 1 calc PR A 2
C33 C 0.478(3) 0.1628(15) -0.340(6) 0.138(15) Uani 0.50 1 d PU . .
H33A H 0.4874 0.1862 -0.3815 0.207 Uiso 0.50 1 calc PR . .
H33B H 0.4219 0.1632 -0.2974 0.207 Uiso 0.50 1 calc PR . .
H33C H 0.4715 0.1450 -0.4202 0.207 Uiso 0.50 1 calc PR . .
C34 C 0.5332(18) 0.1182(8) -0.164(3) 0.167(11) Uani 1 1 d U . .
H34A H 0.4773 0.1069 -0.2160 0.251 Uiso 1 1 calc R . .
H34B H 0.5287 0.1218 -0.0584 0.251 Uiso 1 1 calc R . .
H34C H 0.5855 0.1029 -0.1700 0.251 Uiso 1 1 calc R . .
C35 C 0.622(2) 0.1689(9) -0.169(4) 0.174(12) Uani 1 1 d U . .
H35A H 0.6603 0.1566 -0.0912 0.209 Uiso 1 1 calc R . .
C36 C 1.077(2) 0.4566(8) 0.059(6) 0.35(4) Uani 1 1 d D . .
H36A H 1.1119 0.4495 -0.0175 0.528 Uiso 1 1 calc R . .
H36B H 1.1185 0.4615 0.1530 0.528 Uiso 1 1 calc R . .
H36C H 1.0418 0.4781 0.0261 0.528 Uiso 1 1 calc R . .
C37 C 0.950(3) 0.4293(12) 0.184(3) 0.25(3) Uani 1 1 d D . .
H37A H 0.9580 0.4516 0.2404 0.378 Uiso 1 1 calc R . .
H37B H 0.9616 0.4093 0.2539 0.378 Uiso 1 1 calc R . .
H37C H 0.8882 0.4278 0.1273 0.378 Uiso 1 1 calc R . .
C38 C 1.017(2) 0.3996(11) 0.001(5) 0.169(16) Uani 1 1 d . . .
H38A H 1.0572 0.3996 -0.0687 0.203 Uiso 1 1 calc R . .
S1 S 0.3337(3) 0.45187(11) 0.1222(5) 0.0547(10) Uani 1 1 d . . .
S2 S 0.5899(3) 0.45429(10) -0.1055(4) 0.0449(9) Uani 1 1 d . . .

loop_
_atom_site_aniso_label
_atom_site_aniso_U_11
_atom_site_aniso_U_22
_atom_site_aniso_U_33
_atom_site_aniso_U_23
_atom_site_aniso_U_13
_atom_site_aniso_U_12
Au1 0.0494(3) 0.0367(3) 0.0460(3) -0.0001(3) 0.0083(3) 0.0047(3)
Au2 0.0470(3) 0.0370(3) 0.0430(3) -0.0034(3) 0.0097(2) 0.0036(3)
N1 0.077(10) 0.042(8) 0.072(10) 0.007(7) 0.008(8) -0.010(7)
N2 0.143(16) 0.032(8) 0.087(12) -0.017(8) 0.006(11) 0.020(9)
N3 0.094(13) 0.190(19) 0.16(2) -0.060(16) 0.042(12) -0.069(14)
N4 0.094(16) 0.097(17) 0.26(4) -0.07(2) -0.037(19) 0.055(14)
P1 0.0383(19) 0.0355(19) 0.044(2) -0.0029(16) 0.0072(16) 0.0012(16)
P2 0.079(4) 0.109(5) 0.083(4) 0.014(4) 0.017(3) 0.012(4)
P3 0.074(3) 0.047(3) 0.084(4) 0.003(3) 0.011(3) 0.003(2)
F1 0.085(9) 0.27(2) 0.176(15) 0.079(15) 0.056(10) 0.041(11)
F2 0.085(9) 0.237(19) 0.158(14) 0.034(13) 0.013(9) 0.014(10)
F3 0.210(16) 0.072(8) 0.139(12) -0.019(9) -0.002(11) -0.023(9)
F4 0.45(3) 0.054(8) 0.093(10) -0.032(7) 0.051(14) -0.002(13)
F5 0.142(11) 0.094(9) 0.127(11) 0.052(8) 0.026(9) 0.006(8)
F6 0.157(11) 0.060(7) 0.088(8) 0.002(6) 0.000(8) -0.010(7)
F7 0.24(2) 0.139(18) 0.46(4) -0.13(2) 0.03(3) -0.020(17)
F8 0.143(13) 0.26(2) 0.28(2) 0.173(18) 0.127(14) 0.087(14)
F9 0.177(17) 0.54(4) 0.117(13) 0.13(2) 0.063(12) 0.19(2)
F10 0.126(13) 0.33(3) 0.180(16) 0.114(17) 0.063(12) 0.101(16)
F11 0.166(15) 0.31(3) 0.091(10) 0.065(14) 0.000(10) 0.032(15)
F12 0.33(3) 0.097(15) 0.46(5) -0.05(2) 0.00(3) -0.005(17)
O1 0.16(2) 0.16(2) 0.48(4) -0.03(2) -0.02(2) -0.069(16)
O2 0.100(12) 0.119(14) 0.131(14) -0.014(12) 0.011(11) 0.006(10)
C1 0.035(7) 0.041(7) 0.039(8) 0.002(6) 0.006(6) -0.008(6)
C2 0.053(9) 0.041(8) 0.066(11) -0.012(8) -0.009(8) 0.007(7)
C3 0.053(10) 0.049(10) 0.112(16) 0.021(11) 0.007(11) -0.001(8)
C4 0.051(10) 0.068(12) 0.099(15) 0.038(12) 0.000(11) -0.001(9)
C5 0.053(10) 0.091(14) 0.050(10) 0.009(10) 0.004(8) 0.003(10)
C6 0.052(9) 0.064(11) 0.050(9) 0.007(8) 0.002(8) 0.009(8)
C7 0.047(6) 0.037(7) 0.051(8) -0.003(6) 0.013(7) 0.000(6)
C8 0.084(11) 0.041(7) 0.040(8) -0.006(7) -0.003(8) 0.007(7)
C9 0.069(11) 0.038(9) 0.083(13) -0.017(8) 0.020(10) -0.003(8)
C10 0.079(13) 0.079(14) 0.094(15) 0.009(12) 0.012(12) -0.042(12)
C11 0.056(9) 0.060(11) 0.21(2) -0.003(14) 0.027(13) -0.024(9)
C12 0.044(8) 0.049(9) 0.178(17) 0.000(11) 0.032(11) -0.010(6)
C13 0.040(7) 0.045(8) 0.038(7) -0.010(6) 0.016(6) 0.003(6)
C14 0.046(8) 0.046(8) 0.035(7) 0.000(6) 0.011(6) 0.006(7)
C15 0.061(10) 0.038(8) 0.045(9) -0.003(7) -0.004(7) 0.006(7)
C16 0.076(11) 0.058(10) 0.045(9) -0.002(8) 0.017(8) -0.021(9)
C17 0.073(11) 0.056(10) 0.059(10) -0.016(8) 0.023(9) -0.011(9)
C18 0.056(9) 0.033(8) 0.050(9) 0.010(7) -0.003(8) -0.005(7)
C19 0.080(12) 0.053(10) 0.057(10) -0.007(8) 0.025(9) -0.010(9)
C20 0.091(12) 0.047(9) 0.033(8) -0.012(7) 0.038(8) 0.000(8)
C24 0.033(7) 0.031(7) 0.036(7) 0.002(6) 0.009(6) 0.006(6)
C25 0.079(12) 0.047(9) 0.060(10) -0.023(8) -0.002(9) 0.012(9)
C26 0.103(15) 0.074(13) 0.054(11) -0.008(10) -0.007(10) 0.035(11)
C27 0.072(11) 0.033(8) 0.081(12) -0.005(8) 0.017(8) 0.011(8)
C28 0.124(16) 0.036(9) 0.136(18) -0.038(11) -0.044(13) 0.008(10)
C29 0.069(12) 0.078(13) 0.086(14) -0.031(11) -0.028(11) 0.014(10)
C33 0.06(2) 0.22(4) 0.15(4) -0.05(3) 0.052(15) -0.08(3)
C34 0.13(2) 0.17(2) 0.22(3) -0.06(2) 0.07(2) -0.037(18)
C35 0.111(18) 0.16(2) 0.23(3) -0.06(2) -0.012(18) -0.043(17)
C36 0.18(3) 0.08(2) 0.73(11) 0.06(4) -0.09(5) -0.02(2)
C37 0.24(4) 0.42(7) 0.10(2) -0.03(3) 0.04(3) 0.15(5)
C38 0.09(2) 0.17(3) 0.23(4) 0.09(3) -0.02(3) 0.02(2)
S1 0.059(2) 0.042(2) 0.066(3) -0.008(2) 0.020(2) -0.0020(19)
S2 0.057(2) 0.0387(19) 0.0391(19) 0.0000(16) 0.0097(17) 0.0065(17)

loop_
_atom_type_symbol
_atom_type_description
_atom_type_scat_dispersion_real
_atom_type_scat_dispersion_imag
_atom_type_scat_source
C C 0.0033 0.0016 'International Tables Vol C Tables 4.2.6.8 and 6.1.1.4'
H H 0.0000 0.0000 'International Tables Vol C Tables 4.2.6.8 and 6.1.1.4'
N N 0.0061 0.0033 'International Tables Vol C Tables 4.2.6.8 and 6.1.1.4'
F F 0.0171 0.0103 'International Tables Vol C Tables 4.2.6.8 and 6.1.1.4'
P P 0.1023 0.0942 'International Tables Vol C Tables 4.2.6.8 and 6.1.1.4'
S S 0.1246 0.1234 'International Tables Vol C Tables 4.2.6.8 and 6.1.1.4'
Au Au -2.0133 8.8022 'International Tables Vol C Tables 4.2.6.8 and 6.1.1.4'
O O 0.0106 0.0060 'International Tables Vol C Tables 4.2.6.8 and 6.1.1.4'

loop_
_geom_angle_atom_site_label_1
_geom_angle_atom_site_label_2
_geom_angle_atom_site_label_3
_geom_angle
_geom_angle_site_symmetry_1
_geom_angle_site_symmetry_3
_geom_angle_publ_flag
S1 Au1 S2 176.24(13) . . ?
S1 Au1 Au2 77.26(10) . 3_665 ?
S2 Au1 Au2 104.13(9) . 3_665 ?
S1 Au1 Au2 126.85(10) . . ?
S2 Au1 Au2 49.49(9) . . ?
Au2 Au1 Au2 104.53(3) 3_665 . ?
P1 Au2 S2 173.13(13) . . ?
P1 Au2 Au1 99.30(9) . 3_665 ?
S2 Au2 Au1 85.07(9) . 3_665 ?
P1 Au2 Au1 127.23(10) . . ?
S2 Au2 Au1 48.59(10) . . ?
Au1 Au2 Au1 75.47(3) 3_665 . ?
C22A N1 C23 128(3) . . ?
C22A N1 C23A 114(3) . . ?
C23 N1 C23A 21(3) . . ?
C22A N1 C21 86(2) . . ?
C23 N1 C21 108(2) . . ?
C23A N1 C21 127(3) . . ?
C22A N1 C18 113(2) . . ?
C23 N1 C18 110.2(18) . . ?
C23A N1 C18 109(3) . . ?
C21 N1 C18 106.6(14) . . ?
C22A N1 C21A 109(3) . . ?
C23 N1 C21A 80(3) . . ?
C23A N1 C21A 100(4) . . ?
C21 N1 C21A 29(3) . . ?
C18 N1 C21A 111(3) . . ?
C22A N1 C22 27(2) . . ?
C23 N1 C22 110(2) . . ?
C23A N1 C22 91(3) . . ?
C21 N1 C22 112.2(18) . . ?
C18 N1 C22 109.9(16) . . ?
C21A N1 C22 130(3) . . ?
C32 N2 C30 109(3) . . ?
C32 N2 C31A 64(3) . . ?
C30 N2 C31A 127(3) . . ?
C32 N2 C30A 130(3) . . ?
C30 N2 C30A 30(3) . . ?
C31A N2 C30A 113(3) . . ?
C32 N2 C27 112(2) . . ?
C30 N2 C27 117(2) . . ?
C31A N2 C27 113(2) . . ?
C30A N2 C27 113(2) . . ?
C32 N2 C31 101(3) . . ?
C30 N2 C31 110(3) . . ?
C31A N2 C31 37(2) . . ?
C30A N2 C31 84(3) . . ?
C27 N2 C31 106.6(19) . . ?
C32 N2 C32A 36(3) . . ?
C30 N2 C32A 85(3) . . ?
C31A N2 C32A 100(3) . . ?
C30A N2 C32A 114(3) . . ?
C27 N2 C32A 102(2) . . ?
C31 N2 C32A 135(3) . . ?
C33 N3 C35 139(4) . . ?
C33 N3 C34 112(3) . . ?
C35 N3 C34 109(3) . . ?
C38 N4 C37 118(3) . . ?
C38 N4 C36 117(3) . . ?
C37 N4 C36 125(3) . . ?
C7 P1 C13 107.7(6) . . ?
C7 P1 C1 104.9(6) . . ?
C13 P1 C1 104.5(6) . . ?
C7 P1 Au2 114.8(5) . . ?
C13 P1 Au2 110.8(4) . . ?
C1 P1 Au2 113.4(5) . . ?
F7 P2 F12 174.0(19) . . ?
F7 P2 F9 98.4(16) . . ?
F12 P2 F9 86.2(15) . . ?
F7 P2 F11 83.5(14) . . ?
F12 P2 F11 92.1(14) . . ?
F9 P2 F11 177.8(16) . . ?
F7 P2 F8 91.4(13) . . ?
F12 P2 F8 92.4(14) . . ?
F9 P2 F8 91.6(9) . . ?
F11 P2 F8 87.1(9) . . ?
F7 P2 F10 85.6(13) . . ?
F12 P2 F10 90.5(14) . . ?
F9 P2 F10 89.2(9) . . ?
F11 P2 F10 92.2(9) . . ?
F8 P2 F10 177.0(14) . . ?
F1 P3 F4 93.9(11) . . ?
F1 P3 F2 173.9(11) . . ?
F4 P3 F2 91.9(11) . . ?
F1 P3 F5 88.4(8) . . ?
F4 P3 F5 89.6(8) . . ?
F2 P3 F5 90.0(8) . . ?
F1 P3 F3 87.2(9) . . ?
F4 P3 F3 177.7(10) . . ?
F2 P3 F3 87.0(9) . . ?
F5 P3 F3 92.5(8) . . ?
F1 P3 F6 90.8(8) . . ?
F4 P3 F6 91.1(7) . . ?
F2 P3 F6 90.6(8) . . ?
F5 P3 F6 179.0(8) . . ?
F3 P3 F6 86.8(7) . . ?
C2 C1 C6 119.9(14) . . ?
C2 C1 P1 119.5(11) . . ?
C6 C1 P1 120.6(11) . . ?
C1 C2 C3 118.0(15) . . ?
C1 C2 H2A 121.0 . . ?
C3 C2 H2A 121.0 . . ?
C4 C3 C2 120.8(17) . . ?
C4 C3 H3A 119.6 . . ?
C2 C3 H3A 119.6 . . ?
C5 C4 C3 119.8(17) . . ?
C5 C4 H4A 120.1 . . ?
C3 C4 H4A 120.1 . . ?
C4 C5 C6 121.8(17) . . ?
C4 C5 H5A 119.1 . . ?
C6 C5 H5A 119.1 . . ?
C5 C6 C1 119.6(16) . . ?
C5 C6 H6A 120.2 . . ?
C1 C6 H6A 120.2 . . ?
C12 C7 C8 117.7(15) . . ?
C12 C7 P1 119.8(11) . . ?
C8 C7 P1 122.4(12) . . ?
C9 C8 C7 121.7(16) . . ?
C9 C8 H8A 119.2 . . ?
C7 C8 H8A 119.2 . . ?
C10 C9 C8 119.1(16) . . ?
C10 C9 H9A 120.5 . . ?
C8 C9 H9A 120.5 . . ?
C11 C10 C9 120.4(17) . . ?
C11 C10 H10A 119.8 . . ?
C9 C10 H10A 119.8 . . ?
C10 C11 C12 120.7(19) . . ?
C10 C11 H11A 119.6 . . ?
C12 C11 H11A 119.6 . . ?
C11 C12 C7 120.3(17) . . ?
C11 C12 H12A 119.9 . . ?
C7 C12 H12A 119.9 . . ?
C14 C13 P1 111.5(9) . . ?
C14 C13 H13A 109.3 . . ?
P1 C13 H13A 109.3 . . ?
C14 C13 H13B 109.3 . . ?
P1 C13 H13B 109.3 . . ?
H13A C13 H13B 108.0 . . ?
C13 C14 C14 113.5(14) . 3_666 ?
C13 C14 H14A 108.9 . . ?
C14 C14 H14A 108.9 3_666 . ?
C13 C14 H14B 108.9 . . ?
C14 C14 H14B 108.9 3_666 . ?
H14A C14 H14B 107.7 . . ?
C20 C15 C16 118.8(14) . . ?
C20 C15 S1 119.0(12) . . ?
C16 C15 S1 122.2(13) . . ?
C15 C16 C17 120.9(15) . . ?
C15 C16 H16A 119.6 . . ?
C17 C16 H16A 119.6 . . ?
C18 C17 C16 119.4(15) . . ?
C18 C17 H17A 120.3 . . ?
C16 C17 H17A 120.3 . . ?
C17 C18 C19 118.9(14) . . ?
C17 C18 N1 119.2(14) . . ?
C19 C18 N1 121.9(15) . . ?
C18 C19 C20 120.7(15) . . ?
C18 C19 H19A 119.7 . . ?
C20 C19 H19A 119.7 . . ?
C15 C20 C19 121.2(14) . . ?
C15 C20 H20A 119.4 . . ?
C19 C20 H20A 119.4 . . ?
N1 C21 H21A 109.5 . . ?
N1 C21 H21B 109.5 . . ?
H21A C21 H21B 109.5 . . ?
N1 C21 H21C 109.5 . . ?
H21A C21 H21C 109.5 . . ?
H21B C21 H21C 109.5 . . ?
N1 C22 H22A 109.4 . . ?
N1 C22 H22B 109.5 . . ?
H22A C22 H22B 109.5 . . ?
N1 C22 H22C 109.5 . . ?
H22A C22 H22C 109.5 . . ?
H22B C22 H22C 109.5 . . ?
N1 C23 H23A 109.5 . . ?
N1 C23 H23B 109.5 . . ?
H23A C23 H23B 109.5 . . ?
N1 C23 H23C 109.5 . . ?
H23A C23 H23C 109.5 . . ?
H23B C23 H23C 109.5 . . ?
N1 C21A H21D 109.5 . . ?
N1 C21A H21E 109.5 . . ?
H21D C21A H21E 109.5 . . ?
N1 C21A H21F 109.4 . . ?
H21D C21A H21F 109.5 . . ?
H21E C21A H21F 109.5 . . ?
N1 C22A H22D 109.4 . . ?
N1 C22A H22E 109.5 . . ?
H22D C22A H22E 109.5 . . ?
N1 C22A H22F 109.5 . . ?
H22D C22A H22F 109.5 . . ?
H22E C22A H22F 109.5 . . ?
N1 C23A H23D 109.5 . . ?
N1 C23A H23E 109.5 . . ?
H23D C23A H23E 109.5 . . ?
N1 C23A H23F 109.4 . . ?
H23D C23A H23F 109.5 . . ?
H23E C23A H23F 109.5 . . ?
C25 C24 C29 117.2(13) . . ?
C25 C24 S2 122.1(10) . . ?
C29 C24 S2 120.2(11) . . ?
C24 C25 C26 119.8(14) . . ?
C24 C25 H25A 120.1 . . ?
C26 C25 H25A 120.1 . . ?
C27 C26 C25 122.6(16) . . ?
C27 C26 H26A 118.7 . . ?
C25 C26 H26A 118.7 . . ?
C26 C27 C28 117.7(15) . . ?
C26 C27 N2 119.6(16) . . ?
C28 C27 N2 122.4(15) . . ?
C27 C28 C29 121.8(16) . . ?
C27 C28 H28A 119.1 . . ?
C29 C28 H28A 119.1 . . ?
C28 C29 C24 120.8(15) . . ?
C28 C29 H29A 119.6 . . ?
C24 C29 H29A 119.6 . . ?
N2 C30 H30A 109.4 . . ?
N2 C30 H30B 109.5 . . ?
H30A C30 H30B 109.5 . . ?
N2 C30 H30C 109.4 . . ?
H30A C30 H30C 109.5 . . ?
H30B C30 H30C 109.5 . . ?
N2 C31 H31A 109.4 . . ?
N2 C31 H31B 109.5 . . ?
H31A C31 H31B 109.5 . . ?
N2 C31 H31C 109.5 . . ?
H31A C31 H31C 109.5 . . ?
H31B C31 H31C 109.5 . . ?
N2 C32 H32A 109.6 . . ?
N2 C32 H32B 109.4 . . ?
H32A C32 H32B 109.5 . . ?
N2 C32 H32C 109.4 . . ?
H32A C32 H32C 109.5 . . ?
H32B C32 H32C 109.5 . . ?
N2 C30A H30D 109.4 . . ?
N2 C30A H30E 109.5 . . ?
H30D C30A H30E 109.5 . . ?
N2 C30A H30F 109.5 . . ?
H30D C30A H30F 109.5 . . ?
H30E C30A H30F 109.5 . . ?
N2 C31A H31D 109.6 . . ?
N2 C31A H31E 109.4 . . ?
H31D C31A H31E 109.5 . . ?
N2 C31A H31F 109.4 . . ?
H31D C31A H31F 109.5 . . ?
H31E C31A H31F 109.5 . . ?
N2 C32A H32D 109.5 . . ?
N2 C32A H32E 109.5 . . ?
H32D C32A H32E 109.5 . . ?
N2 C32A H32F 109.4 . . ?
H32D C32A H32F 109.5 . . ?
H32E C32A H32F 109.5 . . ?
N3 C33 H33A 109.5 . . ?
N3 C33 H33B 109.5 . . ?
H33A C33 H33B 109.5 . . ?
N3 C33 H33C 109.5 . . ?
H33A C33 H33C 109.5 . . ?
H33B C33 H33C 109.5 . . ?
N3 C34 H34A 109.5 . . ?
N3 C34 H34B 109.5 . . ?
H34A C34 H34B 109.5 . . ?
N3 C34 H34C 109.5 . . ?
H34A C34 H34C 109.5 . . ?
H34B C34 H34C 109.5 . . ?
O1 C35 N3 118(4) . . ?
O1 C35 H35A 120.9 . . ?
N3 C35 H35A 120.9 . . ?
N4 C36 H36A 109.5 . . ?
N4 C36 H36B 109.5 . . ?
H36A C36 H36B 109.5 . . ?
N4 C36 H36C 109.5 . . ?
H36A C36 H36C 109.5 . . ?
H36B C36 H36C 109.5 . . ?
N4 C37 H37A 109.5 . . ?
N4 C37 H37B 109.5 . . ?
H37A C37 H37B 109.5 . . ?
N4 C37 H37C 109.5 . . ?
H37A C37 H37C 109.5 . . ?
H37B C37 H37C 109.5 . . ?
N4 C38 O2 126(4) . . ?
N4 C38 H38A 117.2 . . ?
O2 C38 H38A 117.2 . . ?
C15 S1 Au1 106.8(6) . . ?
C24 S2 Au1 103.6(4) . . ?
C24 S2 Au2 105.8(4) . . ?
Au1 S2 Au2 81.91(12) . . ?

loop_
_geom_bond_atom_site_label_1
_geom_bond_atom_site_label_2
_geom_bond_distance
_geom_bond_site_symmetry_2
_geom_bond_publ_flag
Au1 S1 2.289(4) . ?
Au1 S2 2.333(4) . ?
Au1 Au2 3.0439(9) 3_665 ?
Au1 Au2 3.0791(11) . ?
Au2 P1 2.271(4) . ?
Au2 S2 2.365(3) . ?
Au2 Au1 3.0439(9) 3_665 ?
N1 C22A 1.41(5) . ?
N1 C23 1.45(4) . ?
N1 C23A 1.49(5) . ?
N1 C21 1.51(3) . ?
N1 C18 1.512(17) . ?
N1 C21A 1.55(7) . ?
N1 C22 1.56(3) . ?
N2 C32 1.32(4) . ?
N2 C30 1.36(4) . ?
N2 C31A 1.40(5) . ?
N2 C30A 1.51(5) . ?
N2 C27 1.515(18) . ?
N2 C31 1.60(4) . ?
N2 C32A 1.64(5) . ?
N3 C33 1.28(5) . ?
N3 C35 1.29(3) . ?
N3 C34 1.54(3) . ?
N4 C38 1.29(4) . ?
N4 C37 1.439(10) . ?
N4 C36 1.443(10) . ?
P1 C7 1.814(14) . ?
P1 C13 1.815(12) . ?
P1 C1 1.820(13) . ?
P2 F7 1.491(18) . ?
P2 F12 1.493(19) . ?
P2 F9 1.502(15) . ?
P2 F11 1.512(13) . ?
P2 F8 1.536(15) . ?
P2 F10 1.551(16) . ?
P3 F1 1.521(13) . ?
P3 F4 1.523(12) . ?
P3 F2 1.529(13) . ?
P3 F5 1.569(12) . ?
P3 F3 1.582(13) . ?
P3 F6 1.599(11) . ?
O1 C35 1.19(4) . ?
O2 C38 1.30(3) . ?
C1 C2 1.377(18) . ?
C1 C6 1.393(18) . ?
C2 C3 1.43(2) . ?
C2 H2A 0.9400 . ?
C3 C4 1.36(2) . ?
C3 H3A 0.9400 . ?
C4 C5 1.34(2) . ?
C4 H4A 0.9400 . ?
C5 C6 1.37(2) . ?
C5 H5A 0.9400 . ?
C6 H6A 0.9400 . ?
C7 C12 1.39(2) . ?
C7 C8 1.393(18) . ?
C8 C9 1.37(2) . ?
C8 H8A 0.9400 . ?
C9 C10 1.37(2) . ?
C9 H9A 0.9400 . ?
C10 C11 1.36(2) . ?
C10 H10A 0.9400 . ?
C11 C12 1.37(2) . ?
C11 H11A 0.9400 . ?
C12 H12A 0.9400 . ?
C13 C14 1.500(18) . ?
C13 H13A 0.9800 . ?
C13 H13B 0.9800 . ?
C14 C14 1.55(2) 3_666 ?
C14 H14A 0.9800 . ?
C14 H14B 0.9800 . ?
C15 C20 1.351(19) . ?
C15 C16 1.373(19) . ?
C15 S1 1.777(14) . ?
C16 C17 1.410(19) . ?
C16 H16A 0.9400 . ?
C17 C18 1.37(2) . ?
C17 H17A 0.9400 . ?
C18 C19 1.38(2) . ?
C19 C20 1.384(19) . ?
C19 H19A 0.9400 . ?
C20 H20A 0.9400 . ?
C21 H21A 0.9700 . ?
C21 H21B 0.9700 . ?
C21 H21C 0.9700 . ?
C22 H22A 0.9700 . ?
C22 H22B 0.9700 . ?
C22 H22C 0.9700 . ?
C23 H23A 0.9700 . ?
C23 H23B 0.9700 . ?
C23 H23C 0.9700 . ?
C21A H21D 0.9700 . ?
C21A H21E 0.9700 . ?
C21A H21F 0.9700 . ?
C22A H22D 0.9700 . ?
C22A H22E 0.9700 . ?
C22A H22F 0.9700 . ?
C23A H23D 0.9700 . ?
C23A H23E 0.9700 . ?
C23A H23F 0.9700 . ?
C24 C25 1.370(17) . ?
C24 C29 1.376(18) . ?
C24 S2 1.779(12) . ?
C25 C26 1.39(2) . ?
C25 H25A 0.9400 . ?
C26 C27 1.33(2) . ?
C26 H26A 0.9400 . ?
C27 C28 1.35(2) . ?
C28 C29 1.37(2) . ?
C28 H28A 0.9400 . ?
C29 H29A 0.9400 . ?
C30 H30A 0.9700 . ?
C30 H30B 0.9700 . ?
C30 H30C 0.9700 . ?
C31 H31A 0.9700 . ?
C31 H31B 0.9700 . ?
C31 H31C 0.9700 . ?
C32 H32A 0.9700 . ?
C32 H32B 0.9700 . ?
C32 H32C 0.9700 . ?
C30A H30D 0.9700 . ?
C30A H30E 0.9700 . ?
C30A H30F 0.9700 . ?
C31A H31D 0.9700 . ?
C31A H31E 0.9700 . ?
C31A H31F 0.9700 . ?
C32A H32D 0.9700 . ?
C32A H32E 0.9700 . ?
C32A H32F 0.9700 . ?
C33 H33A 0.9700 . ?
C33 H33B 0.9700 . ?
C33 H33C 0.9700 . ?
C34 H34A 0.9700 . ?
C34 H34B 0.9700 . ?
C34 H34C 0.9700 . ?
C35 H35A 0.9400 . ?
C36 H36A 0.9700 . ?
C36 H36B 0.9700 . ?
C36 H36C 0.9700 . ?
C37 H37A 0.9700 . ?
C37 H37B 0.9700 . ?
C37 H37C 0.9700 . ?
C38 H38A 0.9400 . ?

loop_
_geom_hbond_atom_site_label_D
_geom_hbond_atom_site_label_H
_geom_hbond_atom_site_label_A
_geom_hbond_distance_DH
_geom_hbond_distance_HA
_geom_hbond_distance_DA
_geom_hbond_angle_DHA
_geom_hbond_site_symmetry_A
C10 H10A F6 0.94 2.52 3.40(2) 157.1 2_655
C17 H17A F8 0.94 2.44 3.37(2) 173.0 4_565
C28 H28A F10 0.94 2.38 3.20(2) 146.3 4_565
C30A H30F F3 0.97 2.53 3.41(5) 151.5 1_655
C31 H31B F2 0.97 2.51 3.16(4) 125.0 4_665
C32A H32E O1 0.97 2.45 3.19(6) 133.1 .
